data_7245333
loop_
_publ_author_name
'Stienen, Christian'
'Grahl, Julian'
'W\"olper, Christoph'
'Schulz, Stephan'
'Bendt, Georg'

_publ_section_title
;
 Fluorinated \b-diketonate complexes M(tfac)2(TMEDA) (M = Fe, Ni, Cu, Zn)
 as precursors for the MOCVD growth of metal and metal oxide thin films
;
_journal_issue 35
_journal_name_full 'RSC Advances'
_journal_page_first 22974
_journal_page_last 22983
_journal_paper_doi 10.1039/D2RA01338J
_journal_volume 12
_journal_year 2022
_chemical_formula_sum 'C16 H24 F6 N2 Ni O4'
_chemical_formula_weight 481.08
_space_group_crystal_system monoclinic
_space_group_IT_number 14
_space_group_name_Hall '-P 2ybc'
_space_group_name_H-M_alt 'P 1 21/c 1'
_atom_sites_solution_hydrogens geom
_atom_sites_solution_primary direct
_atom_sites_solution_secondary difmap
_audit_creation_method SHELXL-2017/1
_audit_update_record
;
2021-07-27 deposited with the CCDC.	2022-08-08 downloaded from the CCDC.
;
_cell_angle_alpha 90
_cell_angle_beta 91.0753(15)
_cell_angle_gamma 90
_cell_formula_units_Z 4
_cell_length_a 8.1121(5)
_cell_length_b 20.0344(13)
_cell_length_c 12.6691(8)
_cell_measurement_reflns_used 9716
_cell_measurement_temperature 100(2)
_cell_measurement_theta_max 33.32
_cell_measurement_theta_min 3.17
_cell_volume 2058.6(2)
_computing_cell_refinement 'BRUKER APEX3(v2019.1-0)'
_computing_data_collection 'BRUKER APEX3(v2019.1-0)'
_computing_data_reduction 'BRUKER APEX3(v2019.1-0)'
_computing_molecular_graphics 'ORTEP/PLATON (Spek)'
_computing_publication_material 'BRUKER AXS SHELXTL (c) 2008 / Vers. 2008/4'
_computing_structure_refinement 'SHELXL-2017/1 (Sheldrick, 2017)'
_computing_structure_solution 'BRUKER APEX3(v2019.1-0)'
_diffrn_ambient_temperature 100(2)
_diffrn_detector_area_resol_mean 512
_diffrn_measured_fraction_theta_full 0.999
_diffrn_measured_fraction_theta_max 0.998
_diffrn_measurement_device_type 'Bruker D8 KAPPA II (APEX II detector)'
_diffrn_measurement_method 'Data collection strategy APEX 3/QUEEN'
_diffrn_radiation_monochromator 'Triumph Goebel mirror'
_diffrn_radiation_source 'fine-focus sealed tube'
_diffrn_radiation_type MoK\a
_diffrn_radiation_wavelength 0.71073
_diffrn_reflns_av_R_equivalents 0.0226
_diffrn_reflns_av_unetI/netI 0.0114
_diffrn_reflns_Laue_measured_fraction_full 0.999
_diffrn_reflns_Laue_measured_fraction_max 0.998
_diffrn_reflns_limit_h_max 12
_diffrn_reflns_limit_h_min -12
_diffrn_reflns_limit_k_max 31
_diffrn_reflns_limit_k_min -30
_diffrn_reflns_limit_l_max 19
_diffrn_reflns_limit_l_min -19
_diffrn_reflns_number 82511
_diffrn_reflns_point_group_measured_fraction_full 0.999
_diffrn_reflns_point_group_measured_fraction_max 0.998
_diffrn_reflns_theta_full 25.242
_diffrn_reflns_theta_max 33.425
_diffrn_reflns_theta_min 1.902
_exptl_absorpt_coefficient_mu 1.020
_exptl_absorpt_correction_T_max 0.75
_exptl_absorpt_correction_T_min 0.66
_exptl_absorpt_correction_type multi-scan
_exptl_absorpt_process_details
; 
 SADABS
 R.H. Blessing, Acta Cryst. (1995) A51 33-38 
;
_exptl_crystal_colour blue
_exptl_crystal_density_diffrn 1.552
_exptl_crystal_description tablet
_exptl_crystal_F_000 992
_exptl_crystal_size_max 0.350
_exptl_crystal_size_mid 0.219
_exptl_crystal_size_min 0.208
_refine_diff_density_max 0.557
_refine_diff_density_min -0.353
_refine_diff_density_rms 0.056
_refine_ls_extinction_method none
_refine_ls_goodness_of_fit_ref 1.046
_refine_ls_hydrogen_treatment constr
_refine_ls_matrix_type full
_refine_ls_number_parameters 327
_refine_ls_number_reflns 8019
_refine_ls_number_restraints 53
_refine_ls_restrained_S_all 1.076
_refine_ls_R_factor_all 0.0286
_refine_ls_R_factor_gt 0.0245
_refine_ls_shift/su_max 0.004
_refine_ls_shift/su_mean 0.000
_refine_ls_structure_factor_coef Fsqd
_refine_ls_weighting_details 'w=1/[\s^2^(Fo^2^)+(0.0353P)^2^+0.6264P] where P=(Fo^2^+2Fc^2^)/3'
_refine_ls_weighting_scheme calc
_refine_ls_wR_factor_gt 0.0642
_refine_ls_wR_factor_ref 0.0667
_reflns_Friedel_coverage 0.000
_reflns_number_gt 7248
_reflns_number_total 8019
_reflns_threshold_expression 'I > 2\s(I)'
_cod_data_source_file d2ra01338j2.cif
_cod_data_source_block cst_176m
_cod_depositor_comments
;
The following automatic conversions were performed:

data item '_atom_sites_solution_secondary' value 'diffmap' was
changed to 'difmap'.

Automatic conversion script
Id: cif_fix_values 7556 2019-12-06 15:28:31Z antanas 
;
_cod_original_sg_symbol_H-M 'P 21/c'
_cod_database_code 7245333
_shelx_shelxl_version_number 2017/1
_shelx_space_group_comment
;
The symmetry employed for this shelxl refinement is uniquely defined
by the following loop, which should always be used as a source of
symmetry information in preference to the above space-group names.
They are only intended as comments.
;
_shelx_estimated_absorpt_t_min 0.717
_shelx_estimated_absorpt_t_max 0.816

loop_
_space_group_symop_operation_xyz
'x, y, z'
'-x, y+1/2, -z+1/2'
'-x, -y, -z'
'x, -y-1/2, z-1/2'

loop_
_atom_site_label
_atom_site_type_symbol
_atom_site_fract_x
_atom_site_fract_y
_atom_site_fract_z
_atom_site_U_iso_or_equiv
_atom_site_adp_type
_atom_site_occupancy
_atom_site_site_symmetry_order
_atom_site_calc_flag
_atom_site_refinement_flags_posn
_atom_site_refinement_flags_adp
_atom_site_refinement_flags_occupancy
_atom_site_disorder_assembly
_atom_site_disorder_group
Ni1 Ni 0.31189(2) 0.59339(2) 0.28959(2) 0.01289(3) Uani 1 1 d . . . . .
C4_1 C 0.43349(13) 0.38558(5) 0.24227(9) 0.0246(2) Uani 0.473(3) 1 d D . P A 1
F1_1 F 0.5918(2) 0.40059(10) 0.2052(3) 0.0502(7) Uani 0.473(3) 1 d D . P A 1
F2_1 F 0.3876(5) 0.3403(2) 0.1684(4) 0.0311(7) Uani 0.473(3) 1 d D . P A 1
F3_1 F 0.4444(5) 0.36052(14) 0.32883(18) 0.0689(12) Uani 0.473(3) 1 d D . P A 1
C4'_1 C 0.43349(13) 0.38558(5) 0.24227(9) 0.0246(2) Uani 0.477(3) 1 d . . P A 2
F1'_1 F 0.5833(2) 0.39219(9) 0.2777(3) 0.0537(8) Uani 0.477(3) 1 d D . P A 2
F2'_1 F 0.4186(6) 0.3462(2) 0.1634(3) 0.0445(11) Uani 0.477(3) 1 d D . P A 2
F3'_1 F 0.3626(3) 0.34700(12) 0.3264(2) 0.0341(4) Uani 0.477(3) 1 d D . P A 2
C4"_1 C 0.43349(13) 0.38558(5) 0.24227(9) 0.0246(2) Uani 0.035(2) 1 d . . P A 3
H4A_1 H 0.371591 0.349831 0.206621 0.037 Uiso 0.035(2) 1 calc R U P A 3
H4B_1 H 0.540067 0.391409 0.208285 0.037 Uiso 0.035(2) 1 calc R U P A 3
H4C_1 H 0.451641 0.373780 0.316650 0.037 Uiso 0.035(2) 1 calc R U P A 3
O1_1 O 0.40689(8) 0.49965(3) 0.27909(5) 0.01610(11) Uani 1 1 d . . . . .
O2_1 O 0.10424(8) 0.56110(3) 0.20977(5) 0.01861(11) Uani 1 1 d . . . . .
C1_1 C 0.33519(10) 0.45084(4) 0.23482(6) 0.01463(13) Uani 1 1 d . . . . .
C2_1 C 0.18377(10) 0.44821(4) 0.18288(7) 0.01675(14) Uani 1 1 d . . . . .
H2_1 H 0.151173 0.407374 0.150577 0.020 Uiso 1 1 calc R U . . .
C3_1 C 0.07458(10) 0.50354(4) 0.17545(6) 0.01592(13) Uani 1 1 d . . . . .
C5_1 C -0.09261(11) 0.49198(5) 0.12391(8) 0.02335(19) Uani 0.965(2) 1 d . . P B 4
H5A_1 H -0.086024 0.454367 0.074706 0.035 Uiso 0.965(2) 1 calc R U P B 4
H5B_1 H -0.126904 0.532196 0.085333 0.035 Uiso 0.965(2) 1 calc R U P B 4
H5C_1 H -0.173261 0.481873 0.178277 0.035 Uiso 0.965(2) 1 calc R U P B 4
C5'_1 C -0.09261(11) 0.49198(5) 0.12391(8) 0.02335(19) Uani 0.0501(13) 1 d D . P B 5
F1"_1 F -0.1199(14) 0.5499(5) 0.0716(9) 0.024(3) Uani 0.0501(13) 1 d D . P B 5
F2"_1 F -0.0801(15) 0.4455(6) 0.0535(9) 0.030(3) Uani 0.0501(13) 1 d D . P B 5
F3"_1 F -0.1946(13) 0.4836(8) 0.1943(8) 0.033(3) Uani 0.0501(13) 1 d D . P B 5
F1_2 F -0.06424(9) 0.76921(3) 0.26390(6) 0.03651(16) Uani 1 1 d . . . . .
F2_2 F 0.14729(9) 0.81598(3) 0.33555(6) 0.03113(14) Uani 1 1 d . . . . .
F3_2 F -0.06186(10) 0.79277(4) 0.42965(6) 0.03863(17) Uani 1 1 d . . . . .
O1_2 O 0.20483(8) 0.68408(3) 0.30030(5) 0.01829(11) Uani 1 1 d . . . . .
O2_2 O 0.21498(8) 0.56800(3) 0.43211(5) 0.01731(11) Uani 1 1 d . . . . .
C1_2 C 0.10710(10) 0.70105(4) 0.37207(7) 0.01610(13) Uani 1 1 d . . . . .
C2_2 C 0.06267(11) 0.66738(4) 0.46220(7) 0.01850(14) Uani 1 1 d . . . . .
H2_2 H -0.010467 0.688677 0.509236 0.022 Uiso 1 1 calc R U . . .
C3_2 C 0.12112(10) 0.60219(4) 0.48819(7) 0.01617(13) Uani 1 1 d . . . . .
C4_2 C 0.03122(12) 0.76999(4) 0.35105(8) 0.02147(16) Uani 1 1 d . . . . .
C5_2 C 0.06516(13) 0.57214(5) 0.59053(7) 0.02362(17) Uani 1 1 d . . . . .
H5A_2 H -0.040164 0.549103 0.578782 0.035 Uiso 1 1 calc R U . . .
H5B_2 H 0.051307 0.607585 0.642921 0.035 Uiso 1 1 calc R U . . .
H5C_2 H 0.147966 0.540181 0.616419 0.035 Uiso 1 1 calc R U . . .
N1_3 N 0.53957(9) 0.62437(4) 0.36377(6) 0.01695(12) Uani 1 1 d . . . . .
N2_3 N 0.42374(10) 0.62756(4) 0.14559(6) 0.01844(13) Uani 1 1 d . . . . .
C1_3 C 0.65422(12) 0.63203(6) 0.27498(8) 0.02674(19) Uani 1 1 d . . . . .
H1A_3 H 0.693550 0.587539 0.252601 0.032 Uiso 1 1 calc R U . . .
H1AB_3 H 0.751161 0.658556 0.298400 0.032 Uiso 1 1 calc R U . . .
C2_3 C 0.56889(14) 0.66663(5) 0.18242(8) 0.0286(2) Uani 1 1 d . . . . .
H2A_3 H 0.533145 0.711764 0.204075 0.034 Uiso 1 1 calc R U . . .
H2AB_3 H 0.647176 0.671608 0.123926 0.034 Uiso 1 1 calc R U . . .
C3_3 C 0.60678(12) 0.57415(5) 0.43863(8) 0.02346(17) Uani 1 1 d . . . . .
H3A_3 H 0.619200 0.531338 0.402213 0.035 Uiso 1 1 calc R U . . .
H3B_3 H 0.531135 0.568790 0.497436 0.035 Uiso 1 1 calc R U . . .
H3C_3 H 0.714521 0.589064 0.465803 0.035 Uiso 1 1 calc R U . . .
C4_3 C 0.52300(13) 0.68800(4) 0.42151(8) 0.02230(16) Uani 1 1 d . . . . .
H4A_3 H 0.483487 0.722753 0.372840 0.033 Uiso 1 1 calc R U . . .
H4B_3 H 0.630477 0.701009 0.451539 0.033 Uiso 1 1 calc R U . . .
H4C_3 H 0.444053 0.682438 0.478452 0.033 Uiso 1 1 calc R U . . .
C5_3 C 0.47683(12) 0.57167(5) 0.07844(7) 0.02131(16) Uani 1 1 d . . . . .
H5A_3 H 0.380040 0.546218 0.054395 0.032 Uiso 1 1 calc R U . . .
H5B_3 H 0.551067 0.542430 0.119158 0.032 Uiso 1 1 calc R U . . .
H5C_3 H 0.534648 0.589252 0.017160 0.032 Uiso 1 1 calc R U . . .
C6_3 C 0.31271(15) 0.67044(5) 0.08095(8) 0.0287(2) Uani 1 1 d . . . . .
H6A_3 H 0.370300 0.685322 0.017847 0.043 Uiso 1 1 calc R U . . .
H6B_3 H 0.280000 0.709378 0.122436 0.043 Uiso 1 1 calc R U . . .
H6C_3 H 0.214330 0.645002 0.059798 0.043 Uiso 1 1 calc R U . . .

loop_
_atom_site_aniso_label
_atom_site_aniso_U_11
_atom_site_aniso_U_22
_atom_site_aniso_U_33
_atom_site_aniso_U_23
_atom_site_aniso_U_13
_atom_site_aniso_U_12
Ni1 0.01655(5) 0.00873(5) 0.01339(5) -0.00032(3) 0.00022(3) 0.00034(3)
C4_1 0.0247(4) 0.0134(4) 0.0354(5) -0.0072(3) -0.0060(4) 0.0047(3)
F1_1 0.0149(6) 0.0248(8) 0.111(2) -0.0127(11) 0.0054(10) 0.0040(5)
F2_1 0.0266(8) 0.0141(8) 0.053(2) -0.0164(10) -0.0062(9) 0.0027(6)
F3_1 0.145(3) 0.0424(15) 0.0195(8) 0.0056(9) 0.0012(16) 0.0583(19)
C4'_1 0.0247(4) 0.0134(4) 0.0354(5) -0.0072(3) -0.0060(4) 0.0047(3)
F1'_1 0.0188(7) 0.0188(7) 0.123(2) -0.0059(11) -0.0129(11) 0.0055(5)
F2'_1 0.089(3) 0.0269(15) 0.0176(10) -0.0037(9) 0.0076(14) 0.0272(17)
F3'_1 0.0496(11) 0.0236(8) 0.0291(8) 0.0110(6) 0.0021(8) 0.0090(8)
C4"_1 0.0247(4) 0.0134(4) 0.0354(5) -0.0072(3) -0.0060(4) 0.0047(3)
O1_1 0.0178(3) 0.0115(2) 0.0189(3) -0.0027(2) -0.0020(2) 0.00057(19)
O2_1 0.0188(3) 0.0146(3) 0.0223(3) -0.0016(2) -0.0025(2) 0.0023(2)
C1_1 0.0168(3) 0.0104(3) 0.0168(3) -0.0010(2) 0.0033(3) 0.0004(2)
C2_1 0.0168(3) 0.0126(3) 0.0208(3) -0.0030(3) 0.0013(3) -0.0017(2)
C3_1 0.0157(3) 0.0169(3) 0.0153(3) 0.0001(3) 0.0014(3) -0.0013(3)
C5_1 0.0181(4) 0.0275(4) 0.0243(4) -0.0015(3) -0.0030(3) -0.0014(3)
C5'_1 0.0181(4) 0.0275(4) 0.0243(4) -0.0015(3) -0.0030(3) -0.0014(3)
F1"_1 0.021(5) 0.027(6) 0.022(5) 0.004(4) -0.011(4) 0.003(4)
F2"_1 0.033(6) 0.032(6) 0.024(6) -0.006(5) -0.017(5) -0.011(5)
F3"_1 0.012(5) 0.058(9) 0.027(6) 0.017(6) -0.002(4) -0.003(5)
F1_2 0.0398(4) 0.0248(3) 0.0442(4) 0.0035(3) -0.0209(3) 0.0075(3)
F2_2 0.0327(3) 0.0119(2) 0.0488(4) 0.0022(2) -0.0001(3) -0.0014(2)
F3_2 0.0460(4) 0.0251(3) 0.0454(4) 0.0043(3) 0.0166(3) 0.0196(3)
O1_2 0.0255(3) 0.0114(2) 0.0180(3) 0.0005(2) 0.0020(2) 0.0029(2)
O2_2 0.0215(3) 0.0131(2) 0.0175(3) 0.0017(2) 0.0032(2) 0.0014(2)
C1_2 0.0173(3) 0.0107(3) 0.0201(3) -0.0013(3) -0.0026(3) 0.0014(2)
C2_2 0.0188(3) 0.0159(3) 0.0209(4) -0.0004(3) 0.0026(3) 0.0027(3)
C3_2 0.0166(3) 0.0157(3) 0.0162(3) 0.0009(3) 0.0002(3) -0.0008(3)
C4_2 0.0226(4) 0.0134(3) 0.0284(4) 0.0005(3) -0.0009(3) 0.0039(3)
C5_2 0.0272(4) 0.0247(4) 0.0192(4) 0.0045(3) 0.0058(3) 0.0023(3)
N1_3 0.0200(3) 0.0135(3) 0.0173(3) -0.0015(2) -0.0014(2) -0.0025(2)
N2_3 0.0251(3) 0.0153(3) 0.0150(3) 0.0008(2) 0.0013(2) -0.0012(3)
C1_3 0.0209(4) 0.0353(5) 0.0242(4) -0.0055(4) 0.0027(3) -0.0100(4)
C2_3 0.0381(5) 0.0265(4) 0.0212(4) 0.0005(3) 0.0045(4) -0.0167(4)
C3_3 0.0255(4) 0.0176(4) 0.0269(4) -0.0005(3) -0.0099(3) 0.0007(3)
C4_3 0.0303(4) 0.0137(3) 0.0227(4) -0.0041(3) -0.0050(3) -0.0033(3)
C5_3 0.0258(4) 0.0221(4) 0.0162(3) -0.0019(3) 0.0046(3) -0.0002(3)
C6_3 0.0423(6) 0.0252(4) 0.0188(4) 0.0076(3) 0.0034(4) 0.0081(4)

loop_
_atom_type_symbol
_atom_type_description
_atom_type_scat_dispersion_real
_atom_type_scat_dispersion_imag
_atom_type_scat_source
C C 0.0033 0.0016 'International Tables Vol C Tables 4.2.6.8 and 6.1.1.4'
H H 0.0000 0.0000 'International Tables Vol C Tables 4.2.6.8 and 6.1.1.4'
F F 0.0171 0.0103 'International Tables Vol C Tables 4.2.6.8 and 6.1.1.4'
N N 0.0061 0.0033 'International Tables Vol C Tables 4.2.6.8 and 6.1.1.4'
Ni Ni 0.3393 1.1124 'International Tables Vol C Tables 4.2.6.8 and 6.1.1.4'
O O 0.0106 0.0060 'International Tables Vol C Tables 4.2.6.8 and 6.1.1.4'

loop_
_geom_angle_atom_site_label_1
_geom_angle_atom_site_label_2
_geom_angle_atom_site_label_3
_geom_angle
_geom_angle_site_symmetry_1
_geom_angle_site_symmetry_3
_geom_angle_publ_flag
O1_2 Ni1 O1_1 176.77(3) . . ?
O1_2 Ni1 O2_2 89.52(3) . . ?
O1_1 Ni1 O2_2 88.88(3) . . ?
O1_2 Ni1 O2_1 88.09(3) . . ?
O1_1 Ni1 O2_1 89.15(3) . . ?
O2_2 Ni1 O2_1 91.78(3) . . ?
O1_2 Ni1 N1_3 94.47(3) . . ?
O1_1 Ni1 N1_3 88.38(3) . . ?
O2_2 Ni1 N1_3 91.56(3) . . ?
O2_1 Ni1 N1_3 175.81(3) . . ?
O1_2 Ni1 N2_3 87.69(3) . . ?
O1_1 Ni1 N2_3 94.10(3) . . ?
O2_2 Ni1 N2_3 175.10(3) . . ?
O2_1 Ni1 N2_3 92.15(3) . . ?
N1_3 Ni1 N2_3 84.65(3) . . ?
F3_1 C4_1 F2_1 111.4(3) . . ?
F3_1 C4_1 F1_1 109.9(2) . . ?
F2_1 C4_1 F1_1 98.9(2) . . ?
F3_1 C4_1 C1_1 116.06(14) . . ?
F2_1 C4_1 C1_1 113.2(2) . . ?
F1_1 C4_1 C1_1 105.89(11) . . ?
F2'_1 C4'_1 F1'_1 114.2(3) . . ?
F2'_1 C4'_1 F3'_1 102.4(2) . . ?
F1'_1 C4'_1 F3'_1 100.53(18) . . ?
F2'_1 C4'_1 C1_1 115.9(2) . . ?
F1'_1 C4'_1 C1_1 114.70(11) . . ?
F3'_1 C4'_1 C1_1 106.73(12) . . ?
C1_1 O1_1 Ni1 124.85(5) . . ?
C3_1 O2_1 Ni1 127.65(6) . . ?
O1_1 C1_1 C2_1 129.62(8) . . ?
O1_1 C1_1 C4'_1 113.46(7) . . ?
C2_1 C1_1 C4'_1 116.92(7) . . ?
O1_1 C1_1 C4"_1 113.46(7) . . ?
C2_1 C1_1 C4"_1 116.92(7) . . ?
O1_1 C1_1 C4_1 113.46(7) . . ?
C2_1 C1_1 C4_1 116.92(7) . . ?
C1_1 C2_1 C3_1 123.26(7) . . ?
O2_1 C3_1 C2_1 125.39(8) . . ?
O2_1 C3_1 C5'_1 117.09(8) . . ?
C2_1 C3_1 C5'_1 117.52(8) . . ?
O2_1 C3_1 C5_1 117.09(8) . . ?
C2_1 C3_1 C5_1 117.52(8) . . ?
F3"_1 C5'_1 F2"_1 117.4(8) . . ?
F3"_1 C5'_1 F1"_1 111.3(7) . . ?
F2"_1 C5'_1 F1"_1 107.1(6) . . ?
F3"_1 C5'_1 C3_1 108.4(6) . . ?
F2"_1 C5'_1 C3_1 109.0(5) . . ?
F1"_1 C5'_1 C3_1 102.6(5) . . ?
C1_2 O1_2 Ni1 124.52(5) . . ?
C3_2 O2_2 Ni1 127.66(6) . . ?
O1_2 C1_2 C2_2 129.85(8) . . ?
O1_2 C1_2 C4_2 111.87(7) . . ?
C2_2 C1_2 C4_2 118.28(8) . . ?
C1_2 C2_2 C3_2 123.23(8) . . ?
O2_2 C3_2 C2_2 124.89(8) . . ?
O2_2 C3_2 C5_2 117.69(8) . . ?
C2_2 C3_2 C5_2 117.41(8) . . ?
F2_2 C4_2 F1_2 106.62(8) . . ?
F2_2 C4_2 F3_2 106.44(8) . . ?
F1_2 C4_2 F3_2 106.97(8) . . ?
F2_2 C4_2 C1_2 111.43(7) . . ?
F1_2 C4_2 C1_2 110.93(7) . . ?
F3_2 C4_2 C1_2 114.03(8) . . ?
C4_3 N1_3 C3_3 107.77(7) . . ?
C4_3 N1_3 C1_3 110.55(7) . . ?
C3_3 N1_3 C1_3 109.16(8) . . ?
C4_3 N1_3 Ni1 112.37(6) . . ?
C3_3 N1_3 Ni1 112.79(5) . . ?
C1_3 N1_3 Ni1 104.16(5) . . ?
C5_3 N2_3 C6_3 107.61(7) . . ?
C5_3 N2_3 C2_3 110.10(8) . . ?
C6_3 N2_3 C2_3 109.83(8) . . ?
C5_3 N2_3 Ni1 112.19(5) . . ?
C6_3 N2_3 Ni1 112.92(6) . . ?
C2_3 N2_3 Ni1 104.17(5) . . ?
N1_3 C1_3 C2_3 110.50(9) . . ?
N2_3 C2_3 C1_3 110.50(8) . . ?

loop_
_geom_bond_atom_site_label_1
_geom_bond_atom_site_label_2
_geom_bond_distance
_geom_bond_site_symmetry_2
_geom_bond_publ_flag
Ni1 O1_2 2.0194(6) . ?
Ni1 O1_1 2.0353(6) . ?
Ni1 O2_2 2.0470(6) . ?
Ni1 O2_1 2.0530(7) . ?
Ni1 N1_3 2.1481(7) . ?
Ni1 N2_3 2.1639(8) . ?
C4_1 F3_1 1.208(2) . ?
C4_1 F2_1 1.350(4) . ?
C4_1 F1_1 1.408(2) . ?
C4_1 C1_1 1.5335(12) . ?
C4'_1 F2'_1 1.277(4) . ?
C4'_1 F1'_1 1.295(2) . ?
C4'_1 F3'_1 1.445(2) . ?
C4'_1 C1_1 1.5335(12) . ?
C4"_1 C1_1 1.5335(12) . ?
O1_1 C1_1 1.2638(10) . ?
O2_1 C3_1 1.2540(10) . ?
C1_1 C2_1 1.3836(12) . ?
C2_1 C3_1 1.4210(12) . ?
C3_1 C5'_1 1.5120(12) . ?
C3_1 C5_1 1.5120(12) . ?
C5'_1 F3"_1 1.239(8) . ?
C5'_1 F2"_1 1.294(8) . ?
C5'_1 F1"_1 1.353(8) . ?
F1_2 C4_2 1.3367(12) . ?
F2_2 C4_2 1.3345(11) . ?
F3_2 C4_2 1.3410(12) . ?
O1_2 C1_2 1.2641(11) . ?
O2_2 C3_2 1.2547(10) . ?
C1_2 C2_2 1.3799(12) . ?
C1_2 C4_2 1.5334(12) . ?
C2_2 C3_2 1.4258(12) . ?
C3_2 C5_2 1.5072(12) . ?
N1_3 C4_3 1.4770(11) . ?
N1_3 C3_3 1.4798(12) . ?
N1_3 C1_3 1.4809(12) . ?
N2_3 C5_3 1.4753(12) . ?
N2_3 C6_3 1.4806(13) . ?
N2_3 C2_3 1.4819(13) . ?
C1_3 C2_3 1.5180(16) . ?
